data_7001671
loop_
_publ_author_name
'Chandrasekaran, P.'
'Mague, Joel T.'
'Balakrishna, Maravanji S.'

_publ_section_title
;
 Gold(i) complexes of cyclodiphosphazanes cis-{RP(\m-NtBu)}2: structure
 of a novel tetranuclear gold(i) macrocycle,
 [{Au{(o-MeOC6H4O)P(\m-NtBu)}2}4](ClO4)4
;
_journal_issue 28
_journal_name_full 'Dalton Transactions'
_journal_page_first 5478
_journal_page_last 5486
_journal_paper_doi 10.1039/b903075a
_journal_year 2009
_chemical_formula_sum 'C88 H128 Au4 Cl4 N8 O34.5 P8'
_chemical_formula_weight 3027.41
_chemical_name_common
;
cyclo-tetra(mu-1,3-di-tert-butyl-2,4-bis(o-methoxyphenoxy)
(1,3,2,4)diazadiphpsphetidine-1kappaP:2kappaP')tetragold(i) perchlorate
hydrate
;
_chemical_name_systematic
;
cyclo-tetra(\m-1,3-di-tert-butyl-2,4-bis(o-methoxyphenoxy)
[1,3,2,4]diazadiphpsphetidine-1\kP:2\kP')tetragold(I)
perchlorate hydrate
;
_space_group_IT_number 14
_symmetry_cell_setting monoclinic
_symmetry_space_group_name_Hall '-P 2ybc'
_symmetry_space_group_name_H-M 'P 1 21/c 1'
_atom_sites_solution_hydrogens geom
_atom_sites_solution_primary Patterson
_atom_sites_solution_secondary difmap
_audit_creation_method SHELXL-97
_cell_angle_alpha 90.00
_cell_angle_beta 107.852(1)
_cell_angle_gamma 90.00
_cell_formula_units_Z 4
_cell_length_a 15.963(2)
_cell_length_b 23.774(2)
_cell_length_c 33.140(3)
_cell_measurement_reflns_used 8010
_cell_measurement_temperature 100(2)
_cell_measurement_theta_max 23.29
_cell_measurement_theta_min 2.58
_cell_volume 11971(2)
_computing_cell_refinement 'Bruker SMART (Bruker-AXS, 2000)'
_computing_data_collection 'Bruker SMART (Bruker-AXS, 2000)'
_computing_data_reduction 'Bruker SAINT+ (Bruker-AXS, 2004)'
_computing_molecular_graphics 'Bruker SHELXTL (Bruker-AXS, 2000a)'
_computing_publication_material 'Bruker SHELXTL (Bruker-AXS, 2000a)'
_computing_structure_refinement 'SHELXL-97 (Sheldrick, 1997)'
_computing_structure_solution 'SHELXS-97 (Sheldrick, 1997)'
_diffrn_ambient_temperature 100(2)
_diffrn_measured_fraction_theta_full 0.997
_diffrn_measured_fraction_theta_max 0.997
_diffrn_measurement_device_type 'Bruker-AXS Smart APEX CCD area detector'
_diffrn_measurement_method 'phi and omega scans'
_diffrn_radiation_monochromator graphite
_diffrn_radiation_source 'fine-focus sealed tube'
_diffrn_radiation_type MoK\a
_diffrn_radiation_wavelength 0.71073
_diffrn_reflns_av_R_equivalents 0.0819
_diffrn_reflns_av_sigmaI/netI 0.0457
_diffrn_reflns_limit_h_max 17
_diffrn_reflns_limit_h_min -17
_diffrn_reflns_limit_k_max 26
_diffrn_reflns_limit_k_min -26
_diffrn_reflns_limit_l_max 36
_diffrn_reflns_limit_l_min -36
_diffrn_reflns_number 144759
_diffrn_reflns_theta_full 23.30
_diffrn_reflns_theta_max 23.30
_diffrn_reflns_theta_min 2.12
_exptl_absorpt_coefficient_mu 5.158
_exptl_absorpt_correction_T_max 0.6792
_exptl_absorpt_correction_T_min 0.5063
_exptl_absorpt_correction_type multi-scan
_exptl_absorpt_process_details 'SADABS (Sheldrick, 2002)'
_exptl_crystal_colour Colorless
_exptl_crystal_density_diffrn 1.680
_exptl_crystal_density_method 'not measured'
_exptl_crystal_description Plate
_exptl_crystal_F_000 5968
_exptl_crystal_size_max 0.208
_exptl_crystal_size_mid 0.145
_exptl_crystal_size_min 0.075
_refine_diff_density_max 2.394
_refine_diff_density_min -1.616
_refine_diff_density_rms 0.136
_refine_ls_extinction_method none
_refine_ls_goodness_of_fit_ref 1.036
_refine_ls_hydrogen_treatment constr
_refine_ls_matrix_type full
_refine_ls_number_parameters 1381
_refine_ls_number_reflns 17250
_refine_ls_number_restraints 104
_refine_ls_restrained_S_all 1.045
_refine_ls_R_factor_all 0.0506
_refine_ls_R_factor_gt 0.0366
_refine_ls_shift/su_max 0.003
_refine_ls_shift/su_mean 0.000
_refine_ls_structure_factor_coef Fsqd
_refine_ls_weighting_details 'calc w=1/[\s^2^(Fo^2^)+(0.0432P)^2^+42.2437P] where P=(Fo^2^+2Fc^2^)/3'
_refine_ls_weighting_scheme calc
_refine_ls_wR_factor_gt 0.0873
_refine_ls_wR_factor_ref 0.0927
_reflns_number_gt 13986
_reflns_number_total 17250
_reflns_threshold_expression >2\s(I)
_cod_data_source_file b903075a.txt
_cod_data_source_block msb268
_cod_depositor_comments
;
The following automatic conversions were performed:
'_symmetry_cell_setting' value 'Monoclinic' changed to 'monoclinic'
according to '/home/saulius/struct/CIF-dictionaries/cif_core.dic'
dictionary named 'cif_core.dic' version 2.4.1 from 2010-06-29.

Automatic conversion script
Id: cif_fix_enum 1527 2010-12-29 10:47:43Z saulius 
;
_cod_original_sg_symbol_H-M P2(1)/c
_cod_original_formula_sum 'C88 H128 Au4 Cl4 N8 O34.50 P8'
_cod_database_code 7001671

loop_
_symmetry_equiv_pos_as_xyz
'x, y, z'
'-x, y+1/2, -z+1/2'
'-x, -y, -z'
'x, -y-1/2, z-1/2'

loop_
_atom_site_label
_atom_site_type_symbol
_atom_site_fract_x
_atom_site_fract_y
_atom_site_fract_z
_atom_site_U_iso_or_equiv
_atom_site_adp_type
_atom_site_occupancy
_atom_site_symmetry_multiplicity
_atom_site_calc_flag
_atom_site_refinement_flags
_atom_site_disorder_assembly
_atom_site_disorder_group
Au1 Au 0.759128(19) 0.520371(11) 0.690578(9) 0.01797(8) Uani 1 1 d . . .
Au2 Au 0.699801(19) 0.680071(11) 0.563971(9) 0.01898(8) Uani 1 1 d . . .
Au3 Au 0.664917(19) 0.847723(11) 0.660088(9) 0.01734(8) Uani 1 1 d . . .
Au4 Au 0.723008(19) 0.685106(11) 0.787729(9) 0.01680(8) Uani 1 1 d . . .
P1 P 0.68532(13) 0.51465(8) 0.61932(6) 0.0186(4) Uani 1 1 d . . .
P2 P 0.66071(13) 0.58735(8) 0.56278(6) 0.0192(4) Uani 1 1 d . . .
P3 P 0.74004(13) 0.77126(8) 0.56065(6) 0.0197(4) Uani 1 1 d . . .
P4 P 0.72325(13) 0.85219(8) 0.60490(6) 0.0206(4) Uani 1 1 d . . .
P5 P 0.60965(12) 0.83626(8) 0.71616(6) 0.0164(4) Uani 1 1 d . . .
P6 P 0.63655(12) 0.76416(8) 0.77294(6) 0.0162(4) Uani 1 1 d . . .
P7 P 0.81376(12) 0.60923(8) 0.80731(6) 0.0174(4) Uani 1 1 d . . .
P8 P 0.83276(13) 0.53055(8) 0.76140(6) 0.0178(4) Uani 1 1 d . . .
O1 O 0.6473(3) 0.45403(19) 0.60356(16) 0.0245(12) Uani 1 1 d . . .
O2 O 0.5751(5) 0.4253(3) 0.6639(2) 0.0510(18) Uani 1 1 d . . .
O3 O 0.6107(3) 0.56740(19) 0.51548(15) 0.0244(12) Uani 1 1 d . . .
O4 O 0.7326(4) 0.6025(2) 0.48095(19) 0.0444(17) Uani 1 1 d . . .
O5 O 0.7770(3) 0.7763(2) 0.52158(16) 0.0256(13) Uani 1 1 d . . .
O6 O 0.9385(4) 0.7581(3) 0.5220(2) 0.0482(17) Uani 1 1 d . . .
O7 O 0.7602(4) 0.9106(2) 0.59510(17) 0.0318(14) Uani 1 1 d . . .
O8 O 0.6943(4) 0.9831(3) 0.5360(2) 0.0494(17) Uani 1 1 d . . .
O9 O 0.5408(3) 0.88499(19) 0.71749(15) 0.0215(12) Uani 1 1 d . . .
O10 O 0.6062(3) 0.9819(2) 0.75300(18) 0.0292(13) Uani 1 1 d . . .
O11 O 0.5876(3) 0.77562(19) 0.80776(15) 0.0195(12) Uani 1 1 d . . .
O12 O 0.7327(3) 0.7514(2) 0.87183(16) 0.0270(13) Uani 1 1 d . . .
O13 O 0.8607(3) 0.61382(19) 0.85648(15) 0.0190(11) Uani 1 1 d . . .
O14 O 1.0092(4) 0.6640(3) 0.89641(18) 0.0378(15) Uani 1 1 d . . .
O15 O 0.9006(3) 0.48126(19) 0.78131(16) 0.0222(12) Uani 1 1 d . . .
O16 O 0.8495(4) 0.3795(2) 0.79618(18) 0.0329(14) Uani 1 1 d . . .
N1 N 0.7376(4) 0.5398(2) 0.58611(19) 0.0195(14) Uani 1 1 d . . .
N2 N 0.6061(4) 0.5603(2) 0.59428(19) 0.0195(14) Uani 1 1 d . . .
N3 N 0.8021(4) 0.8066(2) 0.60317(19) 0.0208(15) Uani 1 1 d . . .
N4 N 0.6643(4) 0.8210(2) 0.55937(18) 0.0204(14) Uani 1 1 d . . .
N5 N 0.5638(4) 0.7770(2) 0.72528(17) 0.0125(13) Uani 1 1 d . . .
N6 N 0.6807(4) 0.8253(2) 0.76464(18) 0.0163(14) Uani 1 1 d . . .
N7 N 0.8826(4) 0.5911(2) 0.77994(18) 0.0156(13) Uani 1 1 d . . .
N8 N 0.7711(4) 0.5448(2) 0.79349(18) 0.0177(14) Uani 1 1 d . . .
C1 C 0.8295(5) 0.5299(3) 0.5833(3) 0.0271(19) Uani 1 1 d . . .
C2 C 0.8809(5) 0.4969(4) 0.6219(3) 0.033(2) Uani 1 1 d . . .
H2A H 0.8868 0.5193 0.6474 0.050 Uiso 1 1 calc R . .
H2B H 0.9394 0.4882 0.6198 0.050 Uiso 1 1 calc R . .
H2C H 0.8497 0.4619 0.6234 0.050 Uiso 1 1 calc R . .
C3 C 0.8201(6) 0.4957(3) 0.5437(3) 0.033(2) Uani 1 1 d . . .
H3A H 0.7913 0.4598 0.5457 0.050 Uiso 1 1 calc R . .
H3B H 0.8784 0.4885 0.5408 0.050 Uiso 1 1 calc R . .
H3C H 0.7843 0.5166 0.5189 0.050 Uiso 1 1 calc R . .
C4 C 0.8726(6) 0.5860(3) 0.5819(3) 0.041(2) Uani 1 1 d . . .
H4A H 0.8373 0.6073 0.5572 0.061 Uiso 1 1 calc R . .
H4B H 0.9317 0.5801 0.5797 0.061 Uiso 1 1 calc R . .
H4C H 0.8766 0.6072 0.6078 0.061 Uiso 1 1 calc R . .
C5 C 0.5121(5) 0.5681(3) 0.5942(2) 0.0220(18) Uani 1 1 d . . .
C6 C 0.5085(5) 0.5587(4) 0.6392(2) 0.031(2) Uani 1 1 d . . .
H6A H 0.5256 0.5199 0.6479 0.046 Uiso 1 1 calc R . .
H6B H 0.4485 0.5655 0.6401 0.046 Uiso 1 1 calc R . .
H6C H 0.5491 0.5847 0.6587 0.046 Uiso 1 1 calc R . .
C7 C 0.4858(5) 0.6283(3) 0.5810(3) 0.031(2) Uani 1 1 d . . .
H7A H 0.5246 0.6542 0.6014 0.046 Uiso 1 1 calc R . .
H7B H 0.4248 0.6345 0.5805 0.046 Uiso 1 1 calc R . .
H7C H 0.4911 0.6351 0.5528 0.046 Uiso 1 1 calc R . .
C8 C 0.4543(5) 0.5262(3) 0.5638(3) 0.030(2) Uani 1 1 d . . .
H8A H 0.4591 0.5322 0.5353 0.046 Uiso 1 1 calc R . .
H8B H 0.3930 0.5313 0.5632 0.046 Uiso 1 1 calc R . .
H8C H 0.4734 0.4879 0.5732 0.046 Uiso 1 1 calc R . .
C9 C 0.6728(5) 0.4035(3) 0.6271(2) 0.0257(19) Uani 1 1 d . . .
C10 C 0.7319(6) 0.3690(3) 0.6164(3) 0.039(2) Uani 1 1 d . . .
H10 H 0.7608 0.3808 0.5967 0.047 Uiso 1 1 calc R . .
C11 C 0.7479(7) 0.3161(4) 0.6355(4) 0.062(4) Uani 1 1 d . . .
H11 H 0.7885 0.2913 0.6288 0.075 Uiso 1 1 calc R . .
C12 C 0.7064(8) 0.2998(4) 0.6632(4) 0.067(4) Uani 1 1 d . . .
H12 H 0.7166 0.2630 0.6750 0.080 Uiso 1 1 calc R . .
C13 C 0.6498(8) 0.3347(4) 0.6748(3) 0.052(3) Uani 1 1 d . . .
H13 H 0.6229 0.3230 0.6953 0.063 Uiso 1 1 calc R . .
C14 C 0.6319(6) 0.3878(4) 0.6563(3) 0.039(2) Uani 1 1 d . . .
C15 C 0.5179(8) 0.4065(4) 0.6873(4) 0.070(4) Uani 1 1 d . . .
H15A H 0.4797 0.3764 0.6715 0.104 Uiso 1 1 calc R . .
H15B H 0.4817 0.4380 0.6913 0.104 Uiso 1 1 calc R . .
H15C H 0.5533 0.3922 0.7150 0.104 Uiso 1 1 calc R . .
C16 C 0.5871(5) 0.6088(3) 0.4828(2) 0.0234(18) Uani 1 1 d . . .
C17 C 0.5040(5) 0.6291(3) 0.4695(2) 0.0248(19) Uani 1 1 d . . .
H17 H 0.4608 0.6158 0.4815 0.030 Uiso 1 1 calc R . .
C18 C 0.4831(6) 0.6699(3) 0.4381(3) 0.031(2) Uani 1 1 d . . .
H18 H 0.4257 0.6858 0.4290 0.037 Uiso 1 1 calc R . .
C19 C 0.5442(6) 0.6868(4) 0.4205(3) 0.036(2) Uani 1 1 d . . .
H19 H 0.5287 0.7142 0.3986 0.044 Uiso 1 1 calc R . .
C20 C 0.6281(6) 0.6658(3) 0.4331(3) 0.035(2) Uani 1 1 d . . .
H20 H 0.6703 0.6786 0.4203 0.042 Uiso 1 1 calc R . .
C21 C 0.6507(6) 0.6259(3) 0.4649(3) 0.031(2) Uani 1 1 d . . .
C22 C 0.8031(8) 0.6241(6) 0.4661(4) 0.084(5) Uani 1 1 d . . .
H22A H 0.7886 0.6176 0.4355 0.126 Uiso 1 1 calc R . .
H22B H 0.8581 0.6047 0.4809 0.126 Uiso 1 1 calc R . .
H22C H 0.8100 0.6645 0.4719 0.126 Uiso 1 1 calc R . .
C23 C 0.8955(5) 0.8007(3) 0.6315(3) 0.0246(18) Uani 1 1 d . . .
C24 C 0.9527(5) 0.8458(4) 0.6191(3) 0.034(2) Uani 1 1 d . . .
H24A H 0.9548 0.8384 0.5904 0.051 Uiso 1 1 calc R . .
H24B H 1.0124 0.8447 0.6391 0.051 Uiso 1 1 calc R . .
H24C H 0.9270 0.8831 0.6201 0.051 Uiso 1 1 calc R . .
C25 C 0.8961(5) 0.8115(3) 0.6771(2) 0.029(2) Uani 1 1 d . . .
H25A H 0.8796 0.8507 0.6800 0.044 Uiso 1 1 calc R . .
H25B H 0.9551 0.8044 0.6966 0.044 Uiso 1 1 calc R . .
H25C H 0.8538 0.7864 0.6841 0.044 Uiso 1 1 calc R . .
C26 C 0.9257(5) 0.7415(3) 0.6265(3) 0.036(2) Uani 1 1 d . . .
H26A H 0.8885 0.7145 0.6354 0.054 Uiso 1 1 calc R . .
H26B H 0.9870 0.7368 0.6441 0.054 Uiso 1 1 calc R . .
H26C H 0.9210 0.7348 0.5967 0.054 Uiso 1 1 calc R . .
C27 C 0.5672(5) 0.8213(3) 0.5379(2) 0.0230(18) Uani 1 1 d . . .
C87 C 0.8853(5) 0.3828(3) 0.7645(3) 0.028(2) Uani 1 1 d . . .
C86 C 0.8984(5) 0.3379(3) 0.7400(3) 0.035(2) Uani 1 1 d . . .
H86 H 0.8785 0.3013 0.7441 0.042 Uiso 1 1 calc R . .
C28 C 0.5194(6) 0.7858(4) 0.5619(3) 0.037(2) Uani 1 1 d . . .
H28A H 0.5390 0.7466 0.5626 0.056 Uiso 1 1 calc R . .
H28B H 0.4559 0.7878 0.5477 0.056 Uiso 1 1 calc R . .
H28C H 0.5324 0.8000 0.5910 0.056 Uiso 1 1 calc R . .
C83 C 0.9568(5) 0.4441(3) 0.7269(3) 0.032(2) Uani 1 1 d . . .
H83 H 0.9774 0.4805 0.7227 0.038 Uiso 1 1 calc R . .
C29 C 0.5374(6) 0.8816(4) 0.5350(3) 0.049(3) Uani 1 1 d . . .
H29A H 0.5516 0.8977 0.5636 0.074 Uiso 1 1 calc R . .
H29B H 0.4736 0.8834 0.5213 0.074 Uiso 1 1 calc R . .
H29C H 0.5674 0.9032 0.5184 0.074 Uiso 1 1 calc R . .
C30 C 0.5522(6) 0.7968(4) 0.4946(3) 0.044(2) Uani 1 1 d . . .
H30A H 0.5844 0.8190 0.4792 0.066 Uiso 1 1 calc R . .
H30B H 0.4892 0.7976 0.4790 0.066 Uiso 1 1 calc R . .
H30C H 0.5733 0.7579 0.4971 0.066 Uiso 1 1 calc R . .
C31 C 0.8229(6) 0.8221(3) 0.5108(2) 0.031(2) Uani 1 1 d . . .
C32 C 0.7836(6) 0.8728(3) 0.4996(3) 0.036(2) Uani 1 1 d . . .
H32 H 0.7257 0.8797 0.5006 0.044 Uiso 1 1 calc R . .
C33 C 0.8325(7) 0.9152(4) 0.4863(3) 0.045(3) Uani 1 1 d . . .
H33 H 0.8066 0.9509 0.4774 0.054 Uiso 1 1 calc R . .
C34 C 0.9159(7) 0.9046(4) 0.4865(3) 0.045(3) Uani 1 1 d . . .
H34 H 0.9480 0.9335 0.4780 0.054 Uiso 1 1 calc R . .
C35 C 0.9559(7) 0.8532(4) 0.4984(3) 0.045(3) Uani 1 1 d . . .
H35 H 1.0149 0.8472 0.4988 0.054 Uiso 1 1 calc R . .
C36 C 0.9085(6) 0.8103(4) 0.5100(3) 0.033(2) Uani 1 1 d . . .
C37 C 1.0273(8) 0.7457(5) 0.5237(5) 0.090(4) Uani 1 1 d . . .
H37A H 1.0311 0.7427 0.4948 0.134 Uiso 1 1 calc R . .
H37B H 1.0454 0.7100 0.5386 0.134 Uiso 1 1 calc R . .
H37C H 1.0662 0.7759 0.5388 0.134 Uiso 1 1 calc R . .
C38 C 0.7443(5) 0.9653(3) 0.6081(3) 0.033(2) Uani 1 1 d . . .
C39 C 0.7694(5) 0.9787(4) 0.6501(3) 0.036(2) Uani 1 1 d . . .
H39 H 0.7930 0.9514 0.6715 0.043 Uiso 1 1 calc R . .
C40 C 0.7583(6) 1.0355(4) 0.6600(3) 0.045(3) Uani 1 1 d . . .
H40 H 0.7723 1.0468 0.6888 0.054 Uiso 1 1 calc R . .
C41 C 0.7275(6) 1.0744(4) 0.6285(4) 0.051(3) Uani 1 1 d . . .
H41 H 0.7223 1.1125 0.6360 0.061 Uiso 1 1 calc R . .
C42 C 0.7042(6) 1.0602(4) 0.5869(4) 0.052(3) Uani 1 1 d . . .
H42 H 0.6832 1.0880 0.5655 0.062 Uiso 1 1 calc R . .
C43 C 0.7115(6) 1.0041(3) 0.5759(3) 0.038(2) Uani 1 1 d . . .
C44 C 0.6653(8) 1.0230(5) 0.5018(4) 0.078(4) Uani 1 1 d . . .
H44A H 0.6133 1.0430 0.5042 0.117 Uiso 1 1 calc R . .
H44B H 0.6502 1.0030 0.4747 0.117 Uiso 1 1 calc R . .
H44C H 0.7125 1.0500 0.5034 0.117 Uiso 1 1 calc R . .
C45 C 0.4769(5) 0.7490(3) 0.7027(2) 0.0211(17) Uani 1 1 d . . .
C46 C 0.4835(5) 0.6872(3) 0.7153(3) 0.0254(19) Uani 1 1 d . . .
H46A H 0.5298 0.6692 0.7061 0.038 Uiso 1 1 calc R . .
H46B H 0.4271 0.6686 0.7018 0.038 Uiso 1 1 calc R . .
H46C H 0.4980 0.6842 0.7462 0.038 Uiso 1 1 calc R . .
C47 C 0.4596(5) 0.7548(3) 0.6553(2) 0.0230(18) Uani 1 1 d . . .
H47A H 0.4535 0.7947 0.6475 0.035 Uiso 1 1 calc R . .
H47B H 0.4053 0.7349 0.6403 0.035 Uiso 1 1 calc R . .
H47C H 0.5089 0.7387 0.6475 0.035 Uiso 1 1 calc R . .
C48 C 0.4043(5) 0.7783(3) 0.7162(3) 0.030(2) Uani 1 1 d . . .
H48A H 0.4147 0.7727 0.7466 0.044 Uiso 1 1 calc R . .
H48B H 0.3470 0.7624 0.7004 0.044 Uiso 1 1 calc R . .
H48C H 0.4047 0.8186 0.7102 0.044 Uiso 1 1 calc R . .
C49 C 0.7629(5) 0.8562(3) 0.7897(2) 0.0187(17) Uani 1 1 d . . .
C50 C 0.8368(5) 0.8133(3) 0.8047(3) 0.029(2) Uani 1 1 d . . .
H50A H 0.8187 0.7835 0.8207 0.043 Uiso 1 1 calc R . .
H50B H 0.8897 0.8319 0.8230 0.043 Uiso 1 1 calc R . .
H50C H 0.8496 0.7969 0.7801 0.043 Uiso 1 1 calc R . .
C51 C 0.7430(6) 0.8847(3) 0.8270(3) 0.031(2) Uani 1 1 d . . .
H51A H 0.6929 0.9103 0.8164 0.047 Uiso 1 1 calc R . .
H51B H 0.7947 0.9061 0.8435 0.047 Uiso 1 1 calc R . .
H51C H 0.7286 0.8561 0.8451 0.047 Uiso 1 1 calc R . .
C52 C 0.7852(5) 0.8991(3) 0.7609(3) 0.0264(19) Uani 1 1 d . . .
H52A H 0.7979 0.8798 0.7373 0.040 Uiso 1 1 calc R . .
H52B H 0.8370 0.9208 0.7769 0.040 Uiso 1 1 calc R . .
H52C H 0.7353 0.9247 0.7497 0.040 Uiso 1 1 calc R . .
C53 C 0.5360(5) 0.9327(3) 0.6907(3) 0.0228(19) Uani 1 1 d . . .
C54 C 0.4945(5) 0.9273(3) 0.6481(2) 0.0245(19) Uani 1 1 d . . .
H54 H 0.4660 0.8932 0.6365 0.029 Uiso 1 1 calc R . .
C55 C 0.4954(5) 0.9734(3) 0.6221(3) 0.029(2) Uani 1 1 d . . .
H55 H 0.4675 0.9713 0.5924 0.035 Uiso 1 1 calc R . .
C56 C 0.5374(5) 1.0223(3) 0.6402(3) 0.032(2) Uani 1 1 d . . .
H56 H 0.5413 1.0527 0.6223 0.039 Uiso 1 1 calc R . .
C57 C 0.5738(5) 1.0282(3) 0.6836(3) 0.0266(19) Uani 1 1 d . . .
H57 H 0.5986 1.0631 0.6955 0.032 Uiso 1 1 calc R . .
C58 C 0.5736(5) 0.9825(3) 0.7095(3) 0.0206(18) Uani 1 1 d . . .
C59 C 0.6483(6) 1.0327(3) 0.7730(3) 0.041(2) Uani 1 1 d . . .
H59A H 0.7007 1.0400 0.7644 0.062 Uiso 1 1 calc R . .
H59B H 0.6656 1.0282 0.8039 0.062 Uiso 1 1 calc R . .
H59C H 0.6073 1.0643 0.7645 0.062 Uiso 1 1 calc R . .
C60 C 0.5842(5) 0.7323(3) 0.8369(2) 0.0198(18) Uani 1 1 d . . .
C61 C 0.5061(6) 0.7067(3) 0.8326(3) 0.0269(19) Uani 1 1 d . . .
H61 H 0.4557 0.7164 0.8098 0.032 Uiso 1 1 calc R . .
C62 C 0.5002(6) 0.6661(3) 0.8619(3) 0.033(2) Uani 1 1 d . . .
H62 H 0.4459 0.6481 0.8599 0.040 Uiso 1 1 calc R . .
C63 C 0.5756(7) 0.6531(3) 0.8938(3) 0.042(3) Uani 1 1 d . . .
H63 H 0.5727 0.6246 0.9134 0.050 Uiso 1 1 calc R . .
C64 C 0.6548(7) 0.6789(3) 0.8989(3) 0.035(2) Uani 1 1 d . . .
H64 H 0.7053 0.6686 0.9215 0.042 Uiso 1 1 calc R . .
C65 C 0.6596(5) 0.7210(3) 0.8698(2) 0.0247(19) Uani 1 1 d . . .
C66 C 0.8132(6) 0.7370(4) 0.9055(3) 0.041(2) Uani 1 1 d . . .
H66A H 0.8048 0.7441 0.9331 0.061 Uiso 1 1 calc R . .
H66B H 0.8619 0.7602 0.9027 0.061 Uiso 1 1 calc R . .
H66C H 0.8269 0.6972 0.9033 0.061 Uiso 1 1 calc R . .
C67 C 0.9606(5) 0.6205(3) 0.7738(2) 0.0194(17) Uani 1 1 d . . .
C68 C 1.0443(5) 0.5921(4) 0.8021(3) 0.030(2) Uani 1 1 d . . .
H68A H 1.0463 0.5954 0.8318 0.045 Uiso 1 1 calc R . .
H68B H 1.0960 0.6104 0.7980 0.045 Uiso 1 1 calc R . .
H68C H 1.0439 0.5522 0.7945 0.045 Uiso 1 1 calc R . .
C69 C 0.9585(5) 0.6146(3) 0.7276(2) 0.0238(18) Uani 1 1 d . . .
H69A H 0.9598 0.5747 0.7205 0.036 Uiso 1 1 calc R . .
H69B H 1.0098 0.6336 0.7235 0.036 Uiso 1 1 calc R . .
H69C H 0.9045 0.6318 0.7091 0.036 Uiso 1 1 calc R . .
C70 C 0.9588(5) 0.6813(3) 0.7859(3) 0.029(2) Uani 1 1 d . . .
H70A H 0.9057 0.6992 0.7673 0.044 Uiso 1 1 calc R . .
H70B H 1.0110 0.7004 0.7829 0.044 Uiso 1 1 calc R . .
H70C H 0.9586 0.6839 0.8154 0.044 Uiso 1 1 calc R . .
C71 C 0.6830(5) 0.5224(3) 0.7934(2) 0.0213(17) Uani 1 1 d . . .
C72 C 0.6671(5) 0.5428(4) 0.8335(3) 0.031(2) Uani 1 1 d . . .
H72A H 0.7155 0.5304 0.8580 0.046 Uiso 1 1 calc R . .
H72B H 0.6115 0.5273 0.8353 0.046 Uiso 1 1 calc R . .
H72C H 0.6641 0.5839 0.8332 0.046 Uiso 1 1 calc R . .
C73 C 0.6117(5) 0.5440(3) 0.7546(3) 0.031(2) Uani 1 1 d . . .
H73A H 0.6117 0.5852 0.7548 0.047 Uiso 1 1 calc R . .
H73B H 0.5543 0.5301 0.7551 0.047 Uiso 1 1 calc R . .
H73C H 0.6234 0.5306 0.7289 0.047 Uiso 1 1 calc R . .
C74 C 0.6883(5) 0.4584(3) 0.7924(3) 0.030(2) Uani 1 1 d . . .
H74A H 0.7017 0.4465 0.7668 0.045 Uiso 1 1 calc R . .
H74B H 0.6317 0.4422 0.7924 0.045 Uiso 1 1 calc R . .
H74C H 0.7347 0.4452 0.8175 0.045 Uiso 1 1 calc R . .
C75 C 0.9298(5) 0.5789(3) 0.8816(2) 0.0250(19) Uani 1 1 d . . .
C76 C 0.9206(6) 0.5231(3) 0.8861(2) 0.031(2) Uani 1 1 d . . .
H76 H 0.8668 0.5049 0.8715 0.037 Uiso 1 1 calc R . .
C77 C 0.9897(7) 0.4924(4) 0.9122(3) 0.050(3) Uani 1 1 d . . .
H77 H 0.9835 0.4532 0.9160 0.060 Uiso 1 1 calc R . .
C78 C 1.0670(7) 0.5190(5) 0.9324(3) 0.051(3) Uani 1 1 d . . .
H78 H 1.1149 0.4976 0.9496 0.061 Uiso 1 1 calc R . .
C79 C 1.0775(6) 0.5763(5) 0.9284(3) 0.047(3) Uani 1 1 d . . .
H79 H 1.1317 0.5940 0.9429 0.056 Uiso 1 1 calc R . .
C80 C 1.0084(5) 0.6074(4) 0.9029(3) 0.033(2) Uani 1 1 d . . .
C81 C 1.0921(6) 0.6931(5) 0.9142(3) 0.062(3) Uani 1 1 d . . .
H81A H 1.1115 0.6889 0.9451 0.094 Uiso 1 1 calc R . .
H81B H 1.0844 0.7331 0.9068 0.094 Uiso 1 1 calc R . .
H81C H 1.1364 0.6769 0.9026 0.094 Uiso 1 1 calc R . .
C82 C 0.9142(5) 0.4354(3) 0.7570(2) 0.0237(18) Uani 1 1 d . . .
C84 C 0.9690(5) 0.3986(4) 0.7027(3) 0.034(2) Uani 1 1 d . . .
H84 H 0.9971 0.4039 0.6815 0.041 Uiso 1 1 calc R . .
C85 C 0.9407(5) 0.3467(4) 0.7096(3) 0.035(2) Uani 1 1 d . . .
H85 H 0.9499 0.3158 0.6933 0.042 Uiso 1 1 calc R . .
C88 C 0.8117(6) 0.3267(4) 0.8023(3) 0.052(3) Uani 1 1 d . . .
H88A H 0.7632 0.3173 0.7768 0.079 Uiso 1 1 calc R . .
H88B H 0.7895 0.3293 0.8267 0.079 Uiso 1 1 calc R . .
H88C H 0.8568 0.2972 0.8075 0.079 Uiso 1 1 calc R . .
Cl1 Cl 0.71635(12) 0.68433(8) 0.67608(6) 0.0214(4) Uani 1 1 d . . .
O17 O 0.7740(4) 0.6549(3) 0.65716(18) 0.0417(16) Uani 1 1 d . . .
O18 O 0.6729(4) 0.6439(2) 0.69461(18) 0.0367(15) Uani 1 1 d . . .
O19 O 0.7659(4) 0.7219(2) 0.70861(17) 0.0401(16) Uani 1 1 d . . .
O20 O 0.6534(4) 0.7159(2) 0.64368(17) 0.0338(14) Uani 1 1 d . . .
Cl2 Cl 0.2528(2) 0.88225(19) 0.57386(12) 0.0945(11) Uani 1 1 d . . .
O21 O 0.3382(6) 0.8765(5) 0.5667(3) 0.117(4) Uani 1 1 d . . .
O22 O 0.2632(14) 0.8461(9) 0.6080(6) 0.288(13) Uani 1 1 d . . .
O23 O 0.2386(13) 0.9364(7) 0.5829(5) 0.242(10) Uani 1 1 d . . .
O24 O 0.1932(6) 0.8669(5) 0.5346(3) 0.120(4) Uani 1 1 d . . .
Cl3 Cl 0.22595(14) 0.66592(9) 0.74944(8) 0.0395(6) Uani 1 1 d . . .
O25 O 0.2272(8) 0.6863(4) 0.7087(4) 0.133(4) Uani 1 1 d . . .
O26 O 0.3109(6) 0.6641(4) 0.7762(3) 0.113(4) Uani 1 1 d . . .
O27 O 0.1910(4) 0.6101(2) 0.7423(2) 0.0532(18) Uani 1 1 d . . .
O28 O 0.1680(5) 0.7003(3) 0.7625(3) 0.081(3) Uani 1 1 d . . .
Cl4 Cl 0.0061(6) 0.8704(4) 0.9279(3) 0.0890(19) Uani 0.498(7) 1 d PDU A 1
O30 O -0.0387(14) 0.9023(8) 0.8922(5) 0.141(6) Uani 0.498(7) 1 d PDU A 1
O31 O 0.0974(8) 0.8628(9) 0.9291(7) 0.114(5) Uani 0.498(7) 1 d PDU A 1
O32 O -0.0343(13) 0.8174(6) 0.9273(7) 0.131(6) Uani 0.498(7) 1 d PDU A 1
O33 O 0.0078(14) 0.9000(8) 0.9652(5) 0.149(6) Uani 0.498(7) 1 d PDU A 1
Cl4A Cl 0.0303(5) 0.8487(4) 0.9170(3) 0.0890(19) Uani 0.502(7) 1 d PDU A 2
O30A O -0.0003(14) 0.9010(6) 0.8984(6) 0.141(6) Uani 0.502(7) 1 d PDU A 2
O31A O 0.1259(8) 0.8483(9) 0.9390(6) 0.114(5) Uani 0.502(7) 1 d PDU A 2
O32A O -0.0140(13) 0.8313(9) 0.9466(6) 0.131(6) Uani 0.502(7) 1 d PDU A 2
O33A O 0.0176(13) 0.8067(7) 0.8844(5) 0.149(6) Uani 0.502(7) 1 d PDU A 2
O29 O 0.6876(5) 0.1732(4) 0.5194(3) 0.088(3) Uani 1 1 d . B 1
O34 O 0.2313(7) 0.8188(4) 0.9815(3) 0.024(2) Uani 0.50 1 d PU C 2
O35 O 0.0941(9) 0.5174(5) 0.6859(5) 0.057(4) Uani 0.50 1 d P . .
O36 O 0.2775(9) 0.6458(6) 0.6404(4) 0.059(4) Uani 0.50 1 d P . .

loop_
_atom_site_aniso_label
_atom_site_aniso_U_11
_atom_site_aniso_U_22
_atom_site_aniso_U_33
_atom_site_aniso_U_23
_atom_site_aniso_U_13
_atom_site_aniso_U_12
Au1 0.01961(16) 0.01885(16) 0.01631(17) -0.00045(12) 0.00675(13) -0.00026(12)
Au2 0.02399(17) 0.01621(15) 0.01814(17) -0.00136(12) 0.00852(14) -0.00244(12)
Au3 0.01944(16) 0.01825(15) 0.01534(16) -0.00081(12) 0.00682(13) -0.00128(12)
Au4 0.01761(16) 0.01833(16) 0.01540(17) 0.00120(12) 0.00642(13) 0.00243(12)
P1 0.0225(11) 0.0172(10) 0.0174(11) -0.0001(8) 0.0079(9) -0.0015(8)
P2 0.0237(11) 0.0177(10) 0.0169(11) -0.0006(8) 0.0073(9) -0.0020(9)
P3 0.0227(11) 0.0186(10) 0.0194(11) -0.0009(8) 0.0087(9) -0.0024(9)
P4 0.0263(11) 0.0190(10) 0.0183(11) -0.0021(9) 0.0096(9) -0.0040(9)
P5 0.0172(10) 0.0170(10) 0.0164(11) 0.0011(8) 0.0070(9) 0.0018(8)
P6 0.0177(10) 0.0165(10) 0.0155(11) 0.0000(8) 0.0068(9) 0.0009(8)
P7 0.0157(10) 0.0189(10) 0.0181(11) 0.0004(8) 0.0060(9) 0.0019(8)
P8 0.0168(10) 0.0207(10) 0.0171(11) 0.0005(8) 0.0068(9) 0.0002(8)
O1 0.037(3) 0.014(3) 0.021(3) 0.001(2) 0.006(3) -0.005(2)
O2 0.075(5) 0.044(4) 0.048(4) -0.005(3) 0.040(4) -0.024(4)
O3 0.037(3) 0.017(3) 0.016(3) -0.001(2) 0.003(3) -0.005(2)
O4 0.053(4) 0.048(4) 0.043(4) 0.020(3) 0.031(3) 0.024(3)
O5 0.032(3) 0.028(3) 0.023(3) -0.007(2) 0.017(3) -0.012(2)
O6 0.049(4) 0.058(4) 0.052(4) 0.002(3) 0.035(4) 0.004(3)
O7 0.049(4) 0.021(3) 0.036(4) -0.005(3) 0.027(3) -0.007(3)
O8 0.054(4) 0.047(4) 0.046(4) 0.015(3) 0.014(4) 0.005(3)
O9 0.030(3) 0.019(3) 0.020(3) 0.001(2) 0.013(3) 0.004(2)
O10 0.030(3) 0.024(3) 0.037(4) -0.002(3) 0.015(3) -0.003(2)
O11 0.027(3) 0.022(3) 0.014(3) 0.003(2) 0.011(2) 0.004(2)
O12 0.028(3) 0.036(3) 0.016(3) 0.001(2) 0.005(3) 0.001(3)
O13 0.017(3) 0.021(3) 0.019(3) 0.000(2) 0.006(2) 0.005(2)
O14 0.027(3) 0.058(4) 0.025(3) 0.000(3) 0.004(3) -0.012(3)
O15 0.025(3) 0.016(3) 0.029(3) -0.003(2) 0.013(3) 0.004(2)
O16 0.028(3) 0.028(3) 0.043(4) 0.009(3) 0.012(3) 0.003(3)
N1 0.022(4) 0.022(3) 0.015(3) 0.002(3) 0.008(3) 0.003(3)
N2 0.022(4) 0.019(3) 0.018(4) 0.000(3) 0.008(3) -0.003(3)
N3 0.031(4) 0.017(3) 0.019(4) -0.005(3) 0.015(3) -0.005(3)
N4 0.030(4) 0.018(3) 0.011(3) 0.000(3) 0.003(3) -0.002(3)
N5 0.010(3) 0.016(3) 0.008(3) 0.000(2) -0.001(3) -0.001(2)
N6 0.012(3) 0.023(3) 0.015(3) -0.003(3) 0.006(3) -0.003(3)
N7 0.009(3) 0.016(3) 0.019(4) 0.005(3) 0.000(3) 0.003(2)
N8 0.020(3) 0.020(3) 0.019(4) -0.001(3) 0.013(3) -0.001(3)
C1 0.029(5) 0.027(4) 0.033(5) 0.001(4) 0.021(4) 0.004(4)
C2 0.024(5) 0.046(5) 0.031(5) 0.005(4) 0.009(4) 0.012(4)
C3 0.043(6) 0.034(5) 0.029(5) 0.003(4) 0.020(4) 0.012(4)
C4 0.027(5) 0.034(5) 0.073(7) -0.001(5) 0.033(5) -0.002(4)
C5 0.019(4) 0.024(4) 0.025(5) -0.003(3) 0.009(4) -0.001(3)
C6 0.030(5) 0.043(5) 0.024(5) -0.003(4) 0.014(4) -0.004(4)
C7 0.025(5) 0.030(5) 0.034(5) -0.001(4) 0.003(4) 0.003(4)
C8 0.026(5) 0.030(5) 0.029(5) -0.009(4) 0.000(4) -0.008(4)
C9 0.035(5) 0.016(4) 0.016(4) 0.000(3) -0.006(4) -0.003(4)
C10 0.035(5) 0.027(5) 0.047(6) -0.004(4) 0.001(5) -0.002(4)
C11 0.046(7) 0.021(5) 0.087(9) 0.005(6) -0.028(6) -0.002(5)
C12 0.066(8) 0.026(6) 0.073(9) 0.017(6) -0.031(7) -0.018(6)
C13 0.073(8) 0.039(6) 0.034(6) 0.010(5) 0.001(6) -0.030(6)
C14 0.053(6) 0.028(5) 0.030(5) 0.003(4) 0.005(5) -0.019(5)
C15 0.108(10) 0.056(7) 0.068(8) -0.025(6) 0.063(8) -0.037(7)
C16 0.033(5) 0.022(4) 0.017(4) 0.001(3) 0.009(4) -0.005(4)
C17 0.028(5) 0.024(4) 0.020(5) -0.001(4) 0.005(4) -0.014(4)
C18 0.032(5) 0.032(5) 0.025(5) 0.005(4) 0.002(4) -0.006(4)
C19 0.046(6) 0.035(5) 0.022(5) 0.007(4) 0.002(5) -0.003(4)
C20 0.048(6) 0.037(5) 0.024(5) 0.001(4) 0.017(5) -0.001(4)
C21 0.050(6) 0.024(4) 0.022(5) 0.000(4) 0.016(4) 0.007(4)
C22 0.069(8) 0.120(11) 0.088(10) 0.067(8) 0.060(8) 0.048(8)
C23 0.020(4) 0.024(4) 0.030(5) 0.000(4) 0.007(4) -0.004(3)
C24 0.026(5) 0.042(5) 0.037(5) -0.002(4) 0.012(4) -0.012(4)
C25 0.022(5) 0.043(5) 0.022(5) 0.001(4) 0.006(4) -0.008(4)
C26 0.026(5) 0.034(5) 0.046(6) -0.003(4) 0.007(4) 0.000(4)
C27 0.023(4) 0.026(4) 0.015(4) 0.001(3) -0.002(4) 0.000(3)
C87 0.018(4) 0.033(5) 0.031(5) 0.007(4) 0.006(4) 0.004(4)
C86 0.022(5) 0.025(5) 0.049(6) -0.009(4) 0.000(4) 0.006(4)
C28 0.027(5) 0.047(6) 0.035(5) 0.010(4) 0.006(4) 0.002(4)
C83 0.032(5) 0.028(5) 0.034(5) 0.005(4) 0.007(4) 0.012(4)
C29 0.030(5) 0.037(5) 0.069(8) 0.010(5) -0.003(5) 0.004(4)
C30 0.038(6) 0.064(7) 0.031(6) -0.008(5) 0.012(5) -0.011(5)
C31 0.055(6) 0.024(5) 0.017(5) -0.011(4) 0.018(4) -0.020(4)
C32 0.059(6) 0.030(5) 0.023(5) -0.004(4) 0.017(5) -0.016(5)
C33 0.070(8) 0.031(5) 0.028(5) -0.009(4) 0.006(5) -0.011(5)
C34 0.059(7) 0.060(7) 0.028(5) -0.007(5) 0.029(5) -0.018(6)
C35 0.048(6) 0.060(7) 0.037(6) -0.015(5) 0.029(5) -0.021(5)
C36 0.035(5) 0.049(6) 0.023(5) -0.003(4) 0.020(4) -0.005(4)
C37 0.061(8) 0.084(9) 0.148(14) -0.002(9) 0.068(9) 0.011(7)
C38 0.032(5) 0.017(4) 0.063(7) 0.004(4) 0.032(5) -0.003(4)
C39 0.027(5) 0.045(6) 0.042(6) -0.023(5) 0.021(4) -0.016(4)
C40 0.033(6) 0.046(6) 0.061(7) -0.032(6) 0.023(5) -0.020(5)
C41 0.041(6) 0.032(6) 0.093(9) -0.021(6) 0.040(6) -0.008(5)
C42 0.044(6) 0.029(5) 0.097(10) 0.008(6) 0.044(7) 0.005(5)
C43 0.051(6) 0.026(5) 0.048(6) -0.007(5) 0.031(5) -0.001(4)
C44 0.091(10) 0.070(8) 0.061(8) 0.038(7) 0.006(7) 0.031(7)
C45 0.020(4) 0.019(4) 0.022(4) -0.003(3) 0.004(4) -0.001(3)
C46 0.030(5) 0.015(4) 0.033(5) -0.006(4) 0.011(4) -0.005(3)
C47 0.015(4) 0.029(4) 0.021(5) -0.001(4) -0.001(3) -0.002(3)
C48 0.017(4) 0.030(5) 0.041(5) -0.006(4) 0.008(4) -0.002(4)
C49 0.010(4) 0.021(4) 0.021(4) -0.002(3) 0.000(3) -0.005(3)
C50 0.015(4) 0.034(5) 0.030(5) 0.003(4) -0.002(4) -0.006(4)
C51 0.034(5) 0.032(5) 0.029(5) -0.008(4) 0.012(4) -0.003(4)
C52 0.026(5) 0.022(4) 0.032(5) -0.006(4) 0.010(4) -0.006(4)
C53 0.019(4) 0.018(4) 0.037(5) 0.010(4) 0.016(4) 0.009(3)
C54 0.029(5) 0.022(4) 0.027(5) 0.002(4) 0.014(4) 0.011(4)
C55 0.027(5) 0.035(5) 0.030(5) 0.004(4) 0.015(4) 0.013(4)
C56 0.031(5) 0.020(4) 0.056(7) 0.015(4) 0.028(5) 0.012(4)
C57 0.025(5) 0.020(4) 0.036(5) 0.000(4) 0.012(4) 0.001(3)
C58 0.015(4) 0.018(4) 0.031(5) -0.002(4) 0.010(4) 0.006(3)
C59 0.041(6) 0.024(5) 0.050(6) -0.013(4) 0.002(5) -0.009(4)
C60 0.033(5) 0.017(4) 0.014(4) 0.003(3) 0.015(4) 0.006(4)
C61 0.043(5) 0.019(4) 0.022(5) -0.003(4) 0.015(4) -0.001(4)
C62 0.050(6) 0.030(5) 0.024(5) 0.000(4) 0.019(5) -0.010(4)
C63 0.087(8) 0.017(4) 0.028(5) -0.004(4) 0.027(6) -0.009(5)
C64 0.060(7) 0.023(5) 0.023(5) -0.003(4) 0.015(5) 0.000(4)
C65 0.037(5) 0.022(4) 0.017(4) -0.006(4) 0.011(4) 0.006(4)
C66 0.036(5) 0.065(6) 0.018(5) -0.001(4) 0.002(4) 0.001(5)
C67 0.014(4) 0.026(4) 0.020(4) 0.004(3) 0.008(3) -0.004(3)
C68 0.015(4) 0.052(6) 0.024(5) 0.002(4) 0.009(4) -0.005(4)
C69 0.018(4) 0.030(4) 0.026(5) 0.005(4) 0.010(4) -0.005(3)
C70 0.026(5) 0.032(5) 0.034(5) 0.001(4) 0.016(4) -0.006(4)
C71 0.013(4) 0.025(4) 0.026(5) 0.001(4) 0.005(4) -0.002(3)
C72 0.030(5) 0.042(5) 0.030(5) 0.002(4) 0.022(4) 0.000(4)
C73 0.022(5) 0.036(5) 0.039(5) 0.002(4) 0.014(4) -0.005(4)
C74 0.024(5) 0.025(4) 0.045(6) 0.001(4) 0.016(4) -0.007(4)
C75 0.026(5) 0.038(5) 0.010(4) 0.008(4) 0.004(4) 0.019(4)
C76 0.044(6) 0.027(5) 0.019(5) 0.002(4) 0.007(4) 0.018(4)
C77 0.064(8) 0.054(6) 0.041(6) 0.014(5) 0.028(6) 0.038(6)
C78 0.041(7) 0.086(9) 0.030(6) 0.024(6) 0.017(5) 0.042(6)
C79 0.020(5) 0.096(9) 0.028(6) 0.005(6) 0.013(4) 0.014(5)
C80 0.027(5) 0.058(6) 0.016(5) 0.005(4) 0.008(4) 0.006(4)
C81 0.038(6) 0.098(9) 0.048(7) -0.012(6) 0.009(5) -0.030(6)
C82 0.022(4) 0.020(4) 0.026(5) 0.003(4) 0.003(4) 0.008(3)
C84 0.031(5) 0.041(5) 0.028(5) -0.001(4) 0.006(4) 0.016(4)
C85 0.030(5) 0.036(5) 0.029(5) -0.009(4) -0.005(4) 0.014(4)
C88 0.041(6) 0.051(6) 0.064(7) 0.014(5) 0.014(6) -0.015(5)
Cl1 0.0213(10) 0.0277(10) 0.0159(10) -0.0003(8) 0.0065(8) -0.0005(8)
O17 0.038(4) 0.066(4) 0.024(3) 0.010(3) 0.014(3) 0.025(3)
O18 0.050(4) 0.026(3) 0.043(4) -0.008(3) 0.028(3) -0.015(3)
O19 0.049(4) 0.050(4) 0.019(3) -0.004(3) 0.007(3) -0.027(3)
O20 0.038(4) 0.033(3) 0.026(3) -0.003(3) 0.004(3) 0.015(3)
Cl2 0.072(2) 0.132(3) 0.072(3) -0.011(2) 0.011(2) -0.007(2)
O21 0.069(7) 0.180(11) 0.101(8) -0.021(7) 0.024(6) 0.014(7)
O22 0.31(2) 0.40(3) 0.215(18) 0.23(2) 0.166(18) 0.16(2)
O23 0.30(2) 0.207(16) 0.185(15) -0.084(13) 0.033(14) 0.132(16)
O24 0.074(7) 0.177(11) 0.085(7) -0.031(7) -0.011(6) -0.030(7)
Cl3 0.0303(13) 0.0305(12) 0.0602(16) 0.0032(11) 0.0175(12) -0.0048(10)
O25 0.169(11) 0.116(8) 0.130(10) 0.037(7) 0.069(9) -0.043(8)
O26 0.058(6) 0.100(7) 0.143(9) -0.049(7) -0.023(6) -0.005(5)
O27 0.050(4) 0.036(4) 0.080(5) -0.007(4) 0.029(4) -0.004(3)
O28 0.067(5) 0.035(4) 0.160(9) -0.030(5) 0.062(6) -0.002(4)
Cl4 0.086(3) 0.084(3) 0.092(3) 0.011(2) 0.020(2) -0.025(2)
O30 0.140(7) 0.139(6) 0.141(6) 0.008(3) 0.038(3) 0.000(3)
O31 0.112(5) 0.114(5) 0.118(5) 0.002(3) 0.037(3) -0.009(3)
O32 0.130(6) 0.133(6) 0.132(6) 0.005(3) 0.045(3) -0.011(3)
O33 0.151(7) 0.149(7) 0.148(7) -0.006(3) 0.046(3) 0.000(3)
Cl4A 0.086(3) 0.084(3) 0.092(3) 0.011(2) 0.020(2) -0.025(2)
O30A 0.140(7) 0.139(6) 0.141(6) 0.008(3) 0.038(3) 0.000(3)
O31A 0.112(5) 0.114(5) 0.118(5) 0.002(3) 0.037(3) -0.009(3)
O32A 0.130(6) 0.133(6) 0.132(6) 0.005(3) 0.045(3) -0.011(3)
O33A 0.151(7) 0.149(7) 0.148(7) -0.006(3) 0.046(3) 0.000(3)
O29 0.064(6) 0.107(7) 0.082(6) 0.022(5) 0.005(5) 0.001(5)
O34 0.022(3) 0.025(3) 0.025(3) 0.0060(19) 0.007(2) -0.0107(19)
O35 0.054(9) 0.048(8) 0.072(10) 0.011(7) 0.025(8) -0.004(7)
O36 0.048(9) 0.081(10) 0.037(8) 0.008(7) -0.002(7) -0.010(8)

loop_
_atom_type_symbol
_atom_type_description
_atom_type_scat_dispersion_real
_atom_type_scat_dispersion_imag
_atom_type_scat_source
C C 0.0033 0.0016 'International Tables Vol C Tables 4.2.6.8 and 6.1.1.4'
H H 0.0000 0.0000 'International Tables Vol C Tables 4.2.6.8 and 6.1.1.4'
N N 0.0061 0.0033 'International Tables Vol C Tables 4.2.6.8 and 6.1.1.4'
O O 0.0106 0.0060 'International Tables Vol C Tables 4.2.6.8 and 6.1.1.4'
P P 0.1023 0.0942 'International Tables Vol C Tables 4.2.6.8 and 6.1.1.4'
Cl Cl 0.1484 0.1585 'International Tables Vol C Tables 4.2.6.8 and 6.1.1.4'
Au Au -2.0133 8.8022 'International Tables Vol C Tables 4.2.6.8 and 6.1.1.4'

loop_
_geom_angle_atom_site_label_1
_geom_angle_atom_site_label_2
_geom_angle_atom_site_label_3
_geom_angle
_geom_angle_site_symmetry_1
_geom_angle_site_symmetry_3
_geom_angle_publ_flag
P8 Au1 P1 177.33(7) . . ?
P3 Au2 P2 175.98(7) . . ?
P4 Au3 P5 175.69(7) . . ?
P7 Au4 P6 175.75(7) . . ?
O1 P1 N2 105.6(3) . . ?
O1 P1 N1 108.9(3) . . ?
N2 P1 N1 84.0(3) . . ?
O1 P1 Au1 114.6(2) . . ?
N2 P1 Au1 122.7(2) . . ?
N1 P1 Au1 116.8(2) . . ?
O1 P1 P2 115.2(2) . . ?
N2 P1 P2 42.2(2) . . ?
N1 P1 P2 41.9(2) . . ?
Au1 P1 P2 130.19(9) . . ?
O3 P2 N1 109.1(3) . . ?
O3 P2 N2 107.3(3) . . ?
N1 P2 N2 84.3(3) . . ?
O3 P2 Au2 110.78(19) . . ?
N1 P2 Au2 119.0(2) . . ?
N2 P2 Au2 123.3(2) . . ?
O3 P2 P1 116.6(2) . . ?
N1 P2 P1 42.2(2) . . ?
N2 P2 P1 42.2(2) . . ?
Au2 P2 P1 132.56(10) . . ?
O5 P3 N3 112.1(3) . . ?
O5 P3 N4 111.8(3) . . ?
N3 P3 N4 84.5(3) . . ?
O5 P3 Au2 107.0(2) . . ?
N3 P3 Au2 122.6(2) . . ?
N4 P3 Au2 117.4(2) . . ?
O5 P3 P4 124.0(2) . . ?
N3 P3 P4 42.2(2) . . ?
N4 P3 P4 42.6(2) . . ?
Au2 P3 P4 128.83(9) . . ?
O7 P4 N3 103.3(3) . . ?
O7 P4 N4 110.1(3) . . ?
N3 P4 N4 84.5(3) . . ?
O7 P4 Au3 118.2(2) . . ?
N3 P4 Au3 119.3(2) . . ?
N4 P4 Au3 116.2(2) . . ?
O7 P4 P3 116.4(2) . . ?
N3 P4 P3 42.3(2) . . ?
N4 P4 P3 42.5(2) . . ?
Au3 P4 P3 125.35(9) . . ?
O9 P5 N5 105.3(3) . . ?
O9 P5 N6 110.6(3) . . ?
N5 P5 N6 84.3(3) . . ?
O9 P5 Au3 111.77(19) . . ?
N5 P5 Au3 123.2(2) . . ?
N6 P5 Au3 118.5(2) . . ?
O9 P5 P6 116.0(2) . . ?
N5 P5 P6 42.2(2) . . ?
N6 P5 P6 42.1(2) . . ?
Au3 P5 P6 132.27(9) . . ?
O11 P6 N6 107.0(3) . . ?
O11 P6 N5 107.3(3) . . ?
N6 P6 N5 83.8(3) . . ?
O11 P6 Au4 112.32(19) . . ?
N6 P6 Au4 119.4(2) . . ?
N5 P6 Au4 123.2(2) . . ?
O11 P6 P5 114.76(19) . . ?
N6 P6 P5 42.3(2) . . ?
N5 P6 P5 41.58(19) . . ?
Au4 P6 P5 132.86(9) . . ?
O13 P7 N7 113.2(3) . . ?
O13 P7 N8 111.7(3) . . ?
N7 P7 N8 84.1(3) . . ?
O13 P7 Au4 107.40(19) . . ?
N7 P7 Au4 120.8(2) . . ?
N8 P7 Au4 118.3(2) . . ?
O13 P7 P8 125.2(2) . . ?
N7 P7 P8 41.8(2) . . ?
N8 P7 P8 42.6(2) . . ?
Au4 P7 P8 127.36(10) . . ?
O15 P8 N7 107.1(3) . . ?
O15 P8 N8 109.8(3) . . ?
N7 P8 N8 84.2(3) . . ?
O15 P8 Au1 114.6(2) . . ?
N7 P8 Au1 120.3(2) . . ?
N8 P8 Au1 116.8(2) . . ?
O15 P8 P7 119.6(2) . . ?
N7 P8 P7 42.2(2) . . ?
N8 P8 P7 42.3(2) . . ?
Au1 P8 P7 125.81(9) . . ?
C9 O1 P1 124.7(5) . . ?
C14 O2 C15 118.1(8) . . ?
C16 O3 P2 118.5(4) . . ?
C21 O4 C22 118.1(7) . . ?
C31 O5 P3 128.0(5) . . ?
C36 O6 C37 117.4(8) . . ?
C38 O7 P4 129.1(5) . . ?
C43 O8 C44 116.3(8) . . ?
C53 O9 P5 117.6(4) . . ?
C58 O10 C59 116.7(6) . . ?
C60 O11 P6 119.6(4) . . ?
C65 O12 C66 117.0(6) . . ?
C75 O13 P7 127.0(4) . . ?
C80 O14 C81 117.3(7) . . ?
C82 O15 P8 122.4(5) . . ?
C87 O16 C88 117.3(7) . . ?
C1 N1 P2 131.5(5) . . ?
C1 N1 P1 131.9(5) . . ?
P2 N1 P1 95.9(3) . . ?
C5 N2 P2 131.0(5) . . ?
C5 N2 P1 132.6(5) . . ?
P2 N2 P1 95.7(3) . . ?
C23 N3 P4 130.5(5) . . ?
C23 N3 P3 134.0(5) . . ?
P4 N3 P3 95.5(3) . . ?
C27 N4 P3 130.4(5) . . ?
C27 N4 P4 129.6(5) . . ?
P3 N4 P4 95.0(3) . . ?
C45 N5 P5 132.3(5) . . ?
C45 N5 P6 130.6(5) . . ?
P5 N5 P6 96.3(3) . . ?
C49 N6 P6 132.0(5) . . ?
C49 N6 P5 132.0(5) . . ?
P6 N6 P5 95.6(3) . . ?
C67 N7 P8 132.5(5) . . ?
C67 N7 P7 131.5(5) . . ?
P8 N7 P7 95.9(3) . . ?
C71 N8 P7 128.6(5) . . ?
C71 N8 P8 130.8(5) . . ?
P7 N8 P8 95.1(3) . . ?
C2 C1 C4 110.6(7) . . ?
C2 C1 C3 109.9(7) . . ?
C4 C1 C3 111.9(7) . . ?
C2 C1 N1 108.3(6) . . ?
C4 C1 N1 108.8(6) . . ?
C3 C1 N1 107.2(7) . . ?
C1 C2 H2A 109.5 . . ?
C1 C2 H2B 109.5 . . ?
H2A C2 H2B 109.5 . . ?
C1 C2 H2C 109.5 . . ?
H2A C2 H2C 109.5 . . ?
H2B C2 H2C 109.5 . . ?
C1 C3 H3A 109.5 . . ?
C1 C3 H3B 109.5 . . ?
H3A C3 H3B 109.5 . . ?
C1 C3 H3C 109.5 . . ?
H3A C3 H3C 109.5 . . ?
H3B C3 H3C 109.5 . . ?
C1 C4 H4A 109.5 . . ?
C1 C4 H4B 109.5 . . ?
H4A C4 H4B 109.5 . . ?
C1 C4 H4C 109.5 . . ?
H4A C4 H4C 109.5 . . ?
H4B C4 H4C 109.5 . . ?
N2 C5 C8 108.8(6) . . ?
N2 C5 C7 107.6(6) . . ?
C8 C5 C7 111.8(7) . . ?
N2 C5 C6 108.4(6) . . ?
C8 C5 C6 110.9(6) . . ?
C7 C5 C6 109.2(6) . . ?
C5 C6 H6A 109.5 . . ?
C5 C6 H6B 109.5 . . ?
H6A C6 H6B 109.5 . . ?
C5 C6 H6C 109.5 . . ?
H6A C6 H6C 109.5 . . ?
H6B C6 H6C 109.5 . . ?
C5 C7 H7A 109.5 . . ?
C5 C7 H7B 109.5 . . ?
H7A C7 H7B 109.5 . . ?
C5 C7 H7C 109.5 . . ?
H7A C7 H7C 109.5 . . ?
H7B C7 H7C 109.5 . . ?
C5 C8 H8A 109.5 . . ?
C5 C8 H8B 109.5 . . ?
H8A C8 H8B 109.5 . . ?
C5 C8 H8C 109.5 . . ?
H8A C8 H8C 109.5 . . ?
H8B C8 H8C 109.5 . . ?
C10 C9 C14 122.1(8) . . ?
C10 C9 O1 117.8(7) . . ?
C14 C9 O1 119.8(7) . . ?
C9 C10 C11 117.7(10) . . ?
C9 C10 H10 121.2 . . ?
C11 C10 H10 121.2 . . ?
C12 C11 C10 120.6(11) . . ?
C12 C11 H11 119.7 . . ?
C10 C11 H11 119.7 . . ?
C11 C12 C13 121.6(10) . . ?
C11 C12 H12 119.2 . . ?
C13 C12 H12 119.2 . . ?
C12 C13 C14 119.5(10) . . ?
C12 C13 H13 120.2 . . ?
C14 C13 H13 120.2 . . ?
O2 C14 C9 116.4(7) . . ?
O2 C14 C13 125.1(9) . . ?
C9 C14 C13 118.5(10) . . ?
O2 C15 H15A 109.5 . . ?
O2 C15 H15B 109.5 . . ?
H15A C15 H15B 109.5 . . ?
O2 C15 H15C 109.5 . . ?
H15A C15 H15C 109.5 . . ?
H15B C15 H15C 109.5 . . ?
C17 C16 C21 122.0(7) . . ?
C17 C16 O3 119.9(7) . . ?
C21 C16 O3 118.1(7) . . ?
C16 C17 C18 118.8(7) . . ?
C16 C17 H17 120.6 . . ?
C18 C17 H17 120.6 . . ?
C19 C18 C17 119.7(8) . . ?
C19 C18 H18 120.2 . . ?
C17 C18 H18 120.2 . . ?
C18 C19 C20 122.1(8) . . ?
C18 C19 H19 118.9 . . ?
C20 C19 H19 118.9 . . ?
C19 C20 C21 119.1(8) . . ?
C19 C20 H20 120.5 . . ?
C21 C20 H20 120.5 . . ?
O4 C21 C20 124.8(8) . . ?
O4 C21 C16 116.9(7) . . ?
C20 C21 C16 118.3(8) . . ?
O4 C22 H22A 109.5 . . ?
O4 C22 H22B 109.5 . . ?
H22A C22 H22B 109.5 . . ?
O4 C22 H22C 109.5 . . ?
H22A C22 H22C 109.5 . . ?
H22B C22 H22C 109.5 . . ?
N3 C23 C26 107.7(6) . . ?
N3 C23 C25 107.8(6) . . ?
C26 C23 C25 111.0(7) . . ?
N3 C23 C24 108.9(6) . . ?
C26 C23 C24 112.5(7) . . ?
C25 C23 C24 108.8(6) . . ?
C23 C24 H24A 109.5 . . ?
C23 C24 H24B 109.5 . . ?
H24A C24 H24B 109.5 . . ?
C23 C24 H24C 109.5 . . ?
H24A C24 H24C 109.5 . . ?
H24B C24 H24C 109.5 . . ?
C23 C25 H25A 109.5 . . ?
C23 C25 H25B 109.5 . . ?
H25A C25 H25B 109.5 . . ?
C23 C25 H25C 109.5 . . ?
H25A C25 H25C 109.5 . . ?
H25B C25 H25C 109.5 . . ?
C23 C26 H26A 109.5 . . ?
C23 C26 H26B 109.5 . . ?
H26A C26 H26B 109.5 . . ?
C23 C26 H26C 109.5 . . ?
H26A C26 H26C 109.5 . . ?
H26B C26 H26C 109.5 . . ?
N4 C27 C30 106.9(6) . . ?
N4 C27 C29 107.3(6) . . ?
C30 C27 C29 110.8(7) . . ?
N4 C27 C28 111.3(6) . . ?
C30 C27 C28 109.1(7) . . ?
C29 C27 C28 111.3(7) . . ?
O16 C87 C82 116.1(7) . . ?
O16 C87 C86 125.9(8) . . ?
C82 C87 C86 118.0(8) . . ?
C85 C86 C87 120.0(8) . . ?
C85 C86 H86 120.0 . . ?
C87 C86 H86 120.0 . . ?
C27 C28 H28A 109.5 . . ?
C27 C28 H28B 109.5 . . ?
H28A C28 H28B 109.5 . . ?
C27 C28 H28C 109.5 . . ?
H28A C28 H28C 109.5 . . ?
H28B C28 H28C 109.5 . . ?
C82 C83 C84 119.0(8) . . ?
C82 C83 H83 120.5 . . ?
C84 C83 H83 120.5 . . ?
C27 C29 H29A 109.5 . . ?
C27 C29 H29B 109.5 . . ?
H29A C29 H29B 109.5 . . ?
C27 C29 H29C 109.5 . . ?
H29A C29 H29C 109.5 . . ?
H29B C29 H29C 109.5 . . ?
C27 C30 H30A 109.5 . . ?
C27 C30 H30B 109.5 . . ?
H30A C30 H30B 109.5 . . ?
C27 C30 H30C 109.5 . . ?
H30A C30 H30C 109.5 . . ?
H30B C30 H30C 109.5 . . ?
C32 C31 C36 123.0(8) . . ?
C32 C31 O5 121.4(8) . . ?
C36 C31 O5 115.5(7) . . ?
C31 C32 C33 117.6(9) . . ?
C31 C32 H32 121.2 . . ?
C33 C32 H32 121.2 . . ?
C34 C33 C32 119.9(9) . . ?
C34 C33 H33 120.1 . . ?
C32 C33 H33 120.1 . . ?
C33 C34 C35 122.2(9) . . ?
C33 C34 H34 118.9 . . ?
C35 C34 H34 118.9 . . ?
C34 C35 C36 119.1(9) . . ?
C34 C35 H35 120.4 . . ?
C36 C35 H35 120.4 . . ?
O6 C36 C35 125.7(8) . . ?
O6 C36 C31 116.1(7) . . ?
C35 C36 C31 118.2(9) . . ?
O6 C37 H37A 109.5 . . ?
O6 C37 H37B 109.5 . . ?
H37A C37 H37B 109.5 . . ?
O6 C37 H37C 109.5 . . ?
H37A C37 H37C 109.5 . . ?
H37B C37 H37C 109.5 . . ?
C39 C38 C43 123.7(8) . . ?
C39 C38 O7 120.1(8) . . ?
C43 C38 O7 115.9(8) . . ?
C38 C39 C40 116.2(9) . . ?
C38 C39 H39 121.9 . . ?
C40 C39 H39 121.9 . . ?
C41 C40 C39 120.6(9) . . ?
C41 C40 H40 119.7 . . ?
C39 C40 H40 119.7 . . ?
C42 C41 C40 122.1(9) . . ?
C42 C41 H41 118.9 . . ?
C40 C41 H41 118.9 . . ?
C41 C42 C43 118.8(10) . . ?
C41 C42 H42 120.6 . . ?
C43 C42 H42 120.6 . . ?
O8 C43 C38 114.9(7) . . ?
O8 C43 C42 126.5(9) . . ?
C38 C43 C42 118.5(9) . . ?
O8 C44 H44A 109.5 . . ?
O8 C44 H44B 109.5 . . ?
H44A C44 H44B 109.5 . . ?
O8 C44 H44C 109.5 . . ?
H44A C44 H44C 109.5 . . ?
H44B C44 H44C 109.5 . . ?
N5 C45 C47 108.6(6) . . ?
N5 C45 C46 108.2(6) . . ?
C47 C45 C46 110.4(6) . . ?
N5 C45 C48 108.4(6) . . ?
C47 C45 C48 110.3(6) . . ?
C46 C45 C48 110.8(6) . . ?
C45 C46 H46A 109.5 . . ?
C45 C46 H46B 109.5 . . ?
H46A C46 H46B 109.5 . . ?
C45 C46 H46C 109.5 . . ?
H46A C46 H46C 109.5 . . ?
H46B C46 H46C 109.5 . . ?
C45 C47 H47A 109.5 . . ?
C45 C47 H47B 109.5 . . ?
H47A C47 H47B 109.5 . . ?
C45 C47 H47C 109.5 . . ?
H47A C47 H47C 109.5 . . ?
H47B C47 H47C 109.5 . . ?
C45 C48 H48A 109.5 . . ?
C45 C48 H48B 109.5 . . ?
H48A C48 H48B 109.5 . . ?
C45 C48 H48C 109.5 . . ?
H48A C48 H48C 109.5 . . ?
H48B C48 H48C 109.5 . . ?
N6 C49 C52 108.2(6) . . ?
N6 C49 C50 107.9(6) . . ?
C52 C49 C50 110.4(6) . . ?
N6 C49 C51 107.5(6) . . ?
C52 C49 C51 111.1(6) . . ?
C50 C49 C51 111.5(6) . . ?
C49 C50 H50A 109.5 . . ?
C49 C50 H50B 109.5 . . ?
H50A C50 H50B 109.5 . . ?
C49 C50 H50C 109.5 . . ?
H50A C50 H50C 109.5 . . ?
H50B C50 H50C 109.5 . . ?
C49 C51 H51A 109.5 . . ?
C49 C51 H51B 109.5 . . ?
H51A C51 H51B 109.5 . . ?
C49 C51 H51C 109.5 . . ?
H51A C51 H51C 109.5 . . ?
H51B C51 H51C 109.5 . . ?
C49 C52 H52A 109.5 . . ?
C49 C52 H52B 109.5 . . ?
H52A C52 H52B 109.5 . . ?
C49 C52 H52C 109.5 . . ?
H52A C52 H52C 109.5 . . ?
H52B C52 H52C 109.5 . . ?
C54 C53 C58 123.4(7) . . ?
C54 C53 O9 118.9(7) . . ?
C58 C53 O9 117.8(7) . . ?
C53 C54 C55 117.9(8) . . ?
C53 C54 H54 121.1 . . ?
C55 C54 H54 121.1 . . ?
C56 C55 C54 119.3(8) . . ?
C56 C55 H55 120.4 . . ?
C54 C55 H55 120.4 . . ?
C55 C56 C57 121.9(8) . . ?
C55 C56 H56 119.0 . . ?
C57 C56 H56 119.0 . . ?
C56 C57 C58 119.0(7) . . ?
C56 C57 H57 120.5 . . ?
C58 C57 H57 120.5 . . ?
O10 C58 C53 115.9(7) . . ?
O10 C58 C57 125.8(7) . . ?
C53 C58 C57 118.3(7) . . ?
O10 C59 H59A 109.5 . . ?
O10 C59 H59B 109.5 . . ?
H59A C59 H59B 109.5 . . ?
O10 C59 H59C 109.5 . . ?
H59A C59 H59C 109.5 . . ?
H59B C59 H59C 109.5 . . ?
C61 C60 C65 123.2(7) . . ?
C61 C60 O11 118.6(7) . . ?
C65 C60 O11 118.1(7) . . ?
C60 C61 C62 119.7(8) . . ?
C60 C61 H61 120.2 . . ?
C62 C61 H61 120.2 . . ?
C63 C62 C61 117.4(8) . . ?
C63 C62 H62 121.3 . . ?
C61 C62 H62 121.3 . . ?
C64 C63 C62 123.7(8) . . ?
C64 C63 H63 118.1 . . ?
C62 C63 H63 118.1 . . ?
C63 C64 C65 118.5(9) . . ?
C63 C64 H64 120.8 . . ?
C65 C64 H64 120.8 . . ?
O12 C65 C60 117.6(7) . . ?
O12 C65 C64 124.9(8) . . ?
C60 C65 C64 117.4(8) . . ?
O12 C66 H66A 109.5 . . ?
O12 C66 H66B 109.5 . . ?
H66A C66 H66B 109.5 . . ?
O12 C66 H66C 109.5 . . ?
H66A C66 H66C 109.5 . . ?
H66B C66 H66C 109.5 . . ?
N7 C67 C70 109.2(6) . . ?
N7 C67 C69 109.3(6) . . ?
C70 C67 C69 111.0(6) . . ?
N7 C67 C68 108.5(6) . . ?
C70 C67 C68 110.2(7) . . ?
C69 C67 C68 108.7(6) . . ?
C67 C68 H68A 109.5 . . ?
C67 C68 H68B 109.5 . . ?
H68A C68 H68B 109.5 . . ?
C67 C68 H68C 109.5 . . ?
H68A C68 H68C 109.5 . . ?
H68B C68 H68C 109.5 . . ?
C67 C69 H69A 109.5 . . ?
C67 C69 H69B 109.5 . . ?
H69A C69 H69B 109.5 . . ?
C67 C69 H69C 109.5 . . ?
H69A C69 H69C 109.5 . . ?
H69B C69 H69C 109.5 . . ?
C67 C70 H70A 109.5 . . ?
C67 C70 H70B 109.5 . . ?
H70A C70 H70B 109.5 . . ?
C67 C70 H70C 109.5 . . ?
H70A C70 H70C 109.5 . . ?
H70B C70 H70C 109.5 . . ?
N8 C71 C72 107.1(6) . . ?
N8 C71 C73 109.8(6) . . ?
C72 C71 C73 110.7(6) . . ?
N8 C71 C74 107.2(6) . . ?
C72 C71 C74 111.4(7) . . ?
C73 C71 C74 110.6(7) . . ?
C71 C72 H72A 109.5 . . ?
C71 C72 H72B 109.5 . . ?
H72A C72 H72B 109.5 . . ?
C71 C72 H72C 109.5 . . ?
H72A C72 H72C 109.5 . . ?
H72B C72 H72C 109.5 . . ?
C71 C73 H73A 109.5 . . ?
C71 C73 H73B 109.5 . . ?
H73A C73 H73B 109.5 . . ?
C71 C73 H73C 109.5 . . ?
H73A C73 H73C 109.5 . . ?
H73B C73 H73C 109.5 . . ?
C71 C74 H74A 109.5 . . ?
C71 C74 H74B 109.5 . . ?
H74A C74 H74B 109.5 . . ?
C71 C74 H74C 109.5 . . ?
H74A C74 H74C 109.5 . . ?
H74B C74 H74C 109.5 . . ?
C76 C75 C80 121.9(8) . . ?
C76 C75 O13 123.0(7) . . ?
C80 C75 O13 115.0(7) . . ?
C75 C76 C77 119.6(9) . . ?
C75 C76 H76 120.2 . . ?
C77 C76 H76 120.2 . . ?
C78 C77 C76 119.3(10) . . ?
C78 C77 H77 120.3 . . ?
C76 C77 H77 120.3 . . ?
C77 C78 C79 121.8(9) . . ?
C77 C78 H78 119.1 . . ?
C79 C78 H78 119.1 . . ?
C80 C79 C78 119.3(10) . . ?
C80 C79 H79 120.4 . . ?
C78 C79 H79 120.4 . . ?
O14 C80 C79 125.6(9) . . ?
O14 C80 C75 116.4(7) . . ?
C79 C80 C75 118.0(9) . . ?
O14 C81 H81A 109.5 . . ?
O14 C81 H81B 109.5 . . ?
H81A C81 H81B 109.5 . . ?
O14 C81 H81C 109.5 . . ?
H81A C81 H81C 109.5 . . ?
H81B C81 H81C 109.5 . . ?
C87 C82 C83 122.0(7) . . ?
C87 C82 O15 118.5(7) . . ?
C83 C82 O15 119.4(7) . . ?
C85 C84 C83 119.7(8) . . ?
C85 C84 H84 120.1 . . ?
C83 C84 H84 120.1 . . ?
C84 C85 C86 121.3(8) . . ?
C84 C85 H85 119.3 . . ?
C86 C85 H85 119.3 . . ?
O16 C88 H88A 109.5 . . ?
O16 C88 H88B 109.5 . . ?
H88A C88 H88B 109.5 . . ?
O16 C88 H88C 109.5 . . ?
H88A C88 H88C 109.5 . . ?
H88B C88 H88C 109.5 . . ?
O18 Cl1 O19 108.9(3) . . ?
O18 Cl1 O20 110.6(4) . . ?
O19 Cl1 O20 109.5(4) . . ?
O18 Cl1 O17 108.6(4) . . ?
O19 Cl1 O17 110.5(4) . . ?
O20 Cl1 O17 108.8(3) . . ?
O23 Cl2 O22 113.3(13) . . ?
O23 Cl2 O24 109.8(9) . . ?
O22 Cl2 O24 118.1(13) . . ?
O23 Cl2 O21 110.7(11) . . ?
O22 Cl2 O21 100.9(9) . . ?
O24 Cl2 O21 103.1(6) . . ?
O26 Cl3 O28 115.7(6) . . ?
O26 Cl3 O27 109.5(5) . . ?
O28 Cl3 O27 109.4(4) . . ?
O26 Cl3 O25 108.8(7) . . ?
O28 Cl3 O25 107.1(7) . . ?
O27 Cl3 O25 105.8(5) . . ?
O30 Cl4 O33 109.6(10) . . ?
O30 Cl4 O32 111.0(10) . . ?
O33 Cl4 O32 109.9(9) . . ?
O30 Cl4 O31 109.7(9) . . ?
O33 Cl4 O31 106.7(9) . . ?
O32 Cl4 O31 109.7(9) . . ?
O30A Cl4A O32A 112.1(10) . . ?
O30A Cl4A O33A 109.5(9) . . ?
O32A Cl4A O33A 109.1(9) . . ?
O30A Cl4A O31A 112.9(9) . . ?
O32A Cl4A O31A 108.2(9) . . ?
O33A Cl4A O31A 104.6(9) . . ?

loop_
_geom_bond_atom_site_label_1
_geom_bond_atom_site_label_2
_geom_bond_distance
_geom_bond_site_symmetry_2
_geom_bond_publ_flag
Au1 P8 2.293(2) . ?
Au1 P1 2.297(2) . ?
Au2 P3 2.2734(19) . ?
Au2 P2 2.2879(19) . ?
Au3 P4 2.295(2) . ?
Au3 P5 2.3044(19) . ?
Au4 P7 2.2797(19) . ?
Au4 P6 2.2940(19) . ?
P1 O1 1.589(5) . ?
P1 N2 1.680(6) . ?
P1 N1 1.682(6) . ?
P1 P2 2.490(3) . ?
P2 O3 1.597(5) . ?
P2 N1 1.673(6) . ?
P2 N2 1.680(6) . ?
P3 O5 1.583(5) . ?
P3 N3 1.678(6) . ?
P3 N4 1.683(6) . ?
P3 P4 2.483(3) . ?
P4 O7 1.580(5) . ?
P4 N3 1.676(6) . ?
P4 N4 1.686(6) . ?
P5 O9 1.606(5) . ?
P5 N5 1.658(6) . ?
P5 N6 1.679(6) . ?
P5 P6 2.484(3) . ?
P6 O11 1.603(5) . ?
P6 N6 1.674(6) . ?
P6 N5 1.677(6) . ?
P7 O13 1.575(5) . ?
P7 N7 1.681(6) . ?
P7 N8 1.682(6) . ?
P7 P8 2.488(3) . ?
P8 O15 1.595(5) . ?
P8 N7 1.668(6) . ?
P8 N8 1.690(6) . ?
O1 C9 1.422(9) . ?
O2 C14 1.348(11) . ?
O2 C15 1.437(11) . ?
O3 C16 1.426(9) . ?
O4 C21 1.370(10) . ?
O4 C22 1.452(11) . ?
O5 C31 1.418(9) . ?
O6 C36 1.345(10) . ?
O6 C37 1.432(12) . ?
O7 C38 1.419(9) . ?
O8 C43 1.360(11) . ?
O8 C44 1.440(11) . ?
O9 C53 1.427(8) . ?
O10 C58 1.373(9) . ?
O10 C59 1.440(9) . ?
O11 C60 1.425(8) . ?
O12 C65 1.356(9) . ?
O12 C66 1.462(10) . ?
O13 C75 1.427(8) . ?
O14 C80 1.363(10) . ?
O14 C81 1.449(10) . ?
O15 C82 1.411(9) . ?
O16 C87 1.342(9) . ?
O16 C88 1.435(10) . ?
N1 C1 1.517(9) . ?
N2 C5 1.511(9) . ?
N3 C23 1.505(10) . ?
N4 C27 1.493(10) . ?
N5 C45 1.514(9) . ?
N6 C49 1.512(9) . ?
N7 C67 1.494(9) . ?
N8 C71 1.504(9) . ?
C1 C2 1.508(11) . ?
C1 C4 1.509(11) . ?
C1 C3 1.513(11) . ?
C2 H2A 0.9800 . ?
C2 H2B 0.9800 . ?
C2 H2C 0.9800 . ?
C3 H3A 0.9800 . ?
C3 H3B 0.9800 . ?
C3 H3C 0.9800 . ?
C4 H4A 0.9800 . ?
C4 H4B 0.9800 . ?
C4 H4C 0.9800 . ?
C5 C8 1.514(10) . ?
C5 C7 1.517(10) . ?
C5 C6 1.527(10) . ?
C6 H6A 0.9800 . ?
C6 H6B 0.9800 . ?
C6 H6C 0.9800 . ?
C7 H7A 0.9800 . ?
C7 H7B 0.9800 . ?
C7 H7C 0.9800 . ?
C8 H8A 0.9800 . ?
C8 H8B 0.9800 . ?
C8 H8C 0.9800 . ?
C9 C10 1.375(11) . ?
C9 C14 1.375(12) . ?
C10 C11 1.397(13) . ?
C10 H10 0.9500 . ?
C11 C12 1.343(16) . ?
C11 H11 0.9500 . ?
C12 C13 1.366(16) . ?
C12 H12 0.9500 . ?
C13 C14 1.394(13) . ?
C13 H13 0.9500 . ?
C15 H15A 0.9800 . ?
C15 H15B 0.9800 . ?
C15 H15C 0.9800 . ?
C16 C17 1.353(11) . ?
C16 C21 1.384(11) . ?
C17 C18 1.386(11) . ?
C17 H17 0.9500 . ?
C18 C19 1.342(12) . ?
C18 H18 0.9500 . ?
C19 C20 1.369(12) . ?
C19 H19 0.9500 . ?
C20 C21 1.380(11) . ?
C20 H20 0.9500 . ?
C22 H22A 0.9800 . ?
C22 H22B 0.9800 . ?
C22 H22C 0.9800 . ?
C23 C26 1.515(11) . ?
C23 C25 1.531(11) . ?
C23 C24 1.543(10) . ?
C24 H24A 0.9800 . ?
C24 H24B 0.9800 . ?
C24 H24C 0.9800 . ?
C25 H25A 0.9800 . ?
C25 H25B 0.9800 . ?
C25 H25C 0.9800 . ?
C26 H26A 0.9800 . ?
C26 H26B 0.9800 . ?
C26 H26C 0.9800 . ?
C27 C30 1.501(11) . ?
C27 C29 1.505(11) . ?
C27 C28 1.516(11) . ?
C87 C82 1.381(11) . ?
C87 C86 1.396(11) . ?
C86 C85 1.391(12) . ?
C86 H86 0.9500 . ?
C28 H28A 0.9800 . ?
C28 H28B 0.9800 . ?
C28 H28C 0.9800 . ?
C83 C82 1.386(11) . ?
C83 C84 1.395(11) . ?
C83 H83 0.9500 . ?
C29 H29A 0.9800 . ?
C29 H29B 0.9800 . ?
C29 H29C 0.9800 . ?
C30 H30A 0.9800 . ?
C30 H30B 0.9800 . ?
C30 H30C 0.9800 . ?
C31 C32 1.356(12) . ?
C31 C36 1.403(12) . ?
C32 C33 1.424(12) . ?
C32 H32 0.9500 . ?
C33 C34 1.355(13) . ?
C33 H33 0.9500 . ?
C34 C35 1.379(13) . ?
C34 H34 0.9500 . ?
C35 C36 1.392(12) . ?
C35 H35 0.9500 . ?
C37 H37A 0.9800 . ?
C37 H37B 0.9800 . ?
C37 H37C 0.9800 . ?
C38 C39 1.362(12) . ?
C38 C43 1.386(12) . ?
C39 C40 1.414(12) . ?
C39 H39 0.9500 . ?
C40 C41 1.368(14) . ?
C40 H40 0.9500 . ?
C41 C42 1.355(14) . ?
C41 H41 0.9500 . ?
C42 C43 1.397(12) . ?
C42 H42 0.9500 . ?
C44 H44A 0.9800 . ?
C44 H44B 0.9800 . ?
C44 H44C 0.9800 . ?
C45 C47 1.516(10) . ?
C45 C46 1.520(10) . ?
C45 C48 1.532(10) . ?
C46 H46A 0.9800 . ?
C46 H46B 0.9800 . ?
C46 H46C 0.9800 . ?
C47 H47A 0.9800 . ?
C47 H47B 0.9800 . ?
C47 H47C 0.9800 . ?
C48 H48A 0.9800 . ?
C48 H48B 0.9800 . ?
C48 H48C 0.9800 . ?
C49 C52 1.514(10) . ?
C49 C50 1.524(10) . ?
C49 C51 1.525(10) . ?
C50 H50A 0.9800 . ?
C50 H50B 0.9800 . ?
C50 H50C 0.9800 . ?
C51 H51A 0.9800 . ?
C51 H51B 0.9800 . ?
C51 H51C 0.9800 . ?
C52 H52A 0.9800 . ?
C52 H52B 0.9800 . ?
C52 H52C 0.9800 . ?
C53 C54 1.372(11) . ?
C53 C58 1.385(10) . ?
C54 C55 1.396(11) . ?
C54 H54 0.9500 . ?
C55 C56 1.383(11) . ?
C55 H55 0.9500 . ?
C56 C57 1.384(12) . ?
C56 H56 0.9500 . ?
C57 C58 1.386(10) . ?
C57 H57 0.9500 . ?
C59 H59A 0.9800 . ?
C59 H59B 0.9800 . ?
C59 H59C 0.9800 . ?
C60 C61 1.354(11) . ?
C60 C65 1.381(11) . ?
C61 C62 1.393(11) . ?
C61 H61 0.9500 . ?
C62 C63 1.370(13) . ?
C62 H62 0.9500 . ?
C63 C64 1.368(13) . ?
C63 H63 0.9500 . ?
C64 C65 1.406(11) . ?
C64 H64 0.9500 . ?
C66 H66A 0.9800 . ?
C66 H66B 0.9800 . ?
C66 H66C 0.9800 . ?
C67 C70 1.504(10) . ?
C67 C69 1.529(10) . ?
C67 C68 1.533(10) . ?
C68 H68A 0.9800 . ?
C68 H68B 0.9800 . ?
C68 H68C 0.9800 . ?
C69 H69A 0.9800 . ?
C69 H69B 0.9800 . ?
C69 H69C 0.9800 . ?
C70 H70A 0.9800 . ?
C70 H70B 0.9800 . ?
C70 H70C 0.9800 . ?
C71 C72 1.507(10) . ?
C71 C73 1.520(11) . ?
C71 C74 1.525(10) . ?
C72 H72A 0.9800 . ?
C72 H72B 0.9800 . ?
C72 H72C 0.9800 . ?
C73 H73A 0.9800 . ?
C73 H73B 0.9800 . ?
C73 H73C 0.9800 . ?
C74 H74A 0.9800 . ?
C74 H74B 0.9800 . ?
C74 H74C 0.9800 . ?
C75 C76 1.349(11) . ?
C75 C80 1.410(12) . ?
C76 C77 1.382(12) . ?
C76 H76 0.9500 . ?
C77 C78 1.366(15) . ?
C77 H77 0.9500 . ?
C78 C79 1.383(14) . ?
C78 H78 0.9500 . ?
C79 C80 1.380(12) . ?
C79 H79 0.9500 . ?
C81 H81A 0.9800 . ?
C81 H81B 0.9800 . ?
C81 H81C 0.9800 . ?
C84 C85 1.357(12) . ?
C84 H84 0.9500 . ?
C85 H85 0.9500 . ?
C88 H88A 0.9800 . ?
C88 H88B 0.9800 . ?
C88 H88C 0.9800 . ?
Cl1 O18 1.430(5) . ?
Cl1 O19 1.436(6) . ?
Cl1 O20 1.437(6) . ?
Cl1 O17 1.444(6) . ?
Cl2 O23 1.355(14) . ?
Cl2 O22 1.389(13) . ?
Cl2 O24 1.405(9) . ?
Cl2 O21 1.460(9) . ?
Cl3 O26 1.374(8) . ?
Cl3 O28 1.400(7) . ?
Cl3 O27 1.432(6) . ?
Cl3 O25 1.441(10) . ?
Cl4 O30 1.402(9) . ?
Cl4 O33 1.414(9) . ?
Cl4 O32 1.414(9) . ?
Cl4 O31 1.457(9) . ?
Cl4A O30A 1.408(9) . ?
Cl4A O32A 1.433(9) . ?
Cl4A O33A 1.440(9) . ?
Cl4A O31A 1.476(9) . ?

loop_
_platon_squeeze_void_nr
_platon_squeeze_void_average_x
_platon_squeeze_void_average_y
_platon_squeeze_void_average_z
_platon_squeeze_void_volume
_platon_squeeze_void_count_electrons
_platon_squeeze_void_content
1 0.000 1.000 0.000 412 50 ' '
2 0.000 0.500 0.500 412 49 ' '
